data_7131050
loop_
_publ_author_name
'Udaya, Hosahalli S.'
'Basavarajappa, Ashokkumar'
'Gopalakrishna, Tullimilli Y.'
'Anand, Venkataramanarao G.'

_publ_section_title
;
 Topoisomers and aromaticity of a redox active 50&#x3c0; core-modified
 isophlorinoid.
;
_journal_name_full 'Chemical communications (Cambridge, England)'
_journal_paper_doi 10.1039/d2cc05637b
_journal_year 2022
_chemical_formula_moiety 'C110 H20 F50 S10, 4(C6 H6)'
_chemical_formula_sum 'C134 H44 F50 S10'
_chemical_formula_weight 2924.29
_space_group_crystal_system triclinic
_space_group_IT_number 2
_space_group_name_Hall '-P 1'
_space_group_name_H-M_alt 'P -1'
_atom_sites_solution_hydrogens geom
_audit_creation_method SHELXL-2017/1
_audit_update_record
;
2022-11-16 deposited with the CCDC.	2022-11-22 downloaded from the CCDC.
;
_cell_angle_alpha 63.5400(10)
_cell_angle_beta 83.089(2)
_cell_angle_gamma 85.480(2)
_cell_formula_units_Z 1
_cell_length_a 10.7591(5)
_cell_length_b 17.4880(9)
_cell_length_c 17.8046(7)
_cell_measurement_reflns_used 6408
_cell_measurement_temperature 100(2)
_cell_measurement_theta_max 25.82
_cell_measurement_theta_min 2.21
_cell_volume 2976.1(2)
_computing_cell_refinement 'Bruker SAINT'
_computing_data_collection 'Bruker APEX2'
_computing_data_reduction 'Bruker SAINT'
_computing_molecular_graphics 'Bruker SHELXTL'
_computing_publication_material 'Bruker SHELXTL'
_computing_structure_refinement 'SHELXL-2017/1 (Sheldrick, 2017)'
_computing_structure_solution 'SHELXT 2014/5 (Sheldrick, 2014)'
_diffrn_ambient_temperature 100(2)
_diffrn_measured_fraction_theta_full 0.998
_diffrn_measured_fraction_theta_max 0.987
_diffrn_measurement_device_type 'Bruker APEX-II CCD'
_diffrn_measurement_method '\f and \w scans'
_diffrn_radiation_type MoK\a
_diffrn_radiation_wavelength 0.71073
_diffrn_reflns_av_R_equivalents 0.1131
_diffrn_reflns_av_unetI/netI 0.1591
_diffrn_reflns_Laue_measured_fraction_full 0.998
_diffrn_reflns_Laue_measured_fraction_max 0.987
_diffrn_reflns_limit_h_max 14
_diffrn_reflns_limit_h_min -14
_diffrn_reflns_limit_k_max 23
_diffrn_reflns_limit_k_min -23
_diffrn_reflns_limit_l_max 18
_diffrn_reflns_limit_l_min -23
_diffrn_reflns_number 45306
_diffrn_reflns_point_group_measured_fraction_full 0.998
_diffrn_reflns_point_group_measured_fraction_max 0.987
_diffrn_reflns_theta_full 25.242
_diffrn_reflns_theta_max 28.342
_diffrn_reflns_theta_min 2.213
_diffrn_source 'fine-focus sealed tube'
_exptl_absorpt_coefficient_mu 0.318
_exptl_absorpt_correction_T_max 0.969
_exptl_absorpt_correction_T_min 0.956
_exptl_absorpt_correction_type multi-scan
_exptl_crystal_colour Green
_exptl_crystal_density_diffrn 1.632
_exptl_crystal_density_method 'not measured'
_exptl_crystal_description square
_exptl_crystal_F_000 1458
_exptl_crystal_size_max 0.14
_exptl_crystal_size_mid 0.12
_exptl_crystal_size_min 0.10
_refine_diff_density_max 0.455
_refine_diff_density_min -0.477
_refine_diff_density_rms 0.083
_refine_ls_extinction_method none
_refine_ls_goodness_of_fit_ref 1.265
_refine_ls_hydrogen_treatment constr
_refine_ls_matrix_type full
_refine_ls_number_parameters 850
_refine_ls_number_reflns 14679
_refine_ls_number_restraints 12
_refine_ls_restrained_S_all 1.264
_refine_ls_R_factor_all 0.1767
_refine_ls_R_factor_gt 0.0706
_refine_ls_shift/su_max 0.000
_refine_ls_shift/su_mean 0.000
_refine_ls_structure_factor_coef Fsqd
_refine_ls_weighting_details 'w=1/[\s^2^(Fo^2^)] where P=(Fo^2^+2Fc^2^)/3'
_refine_ls_weighting_scheme calc
_refine_ls_wR_factor_gt 0.0656
_refine_ls_wR_factor_ref 0.0754
_reflns_Friedel_coverage 0.000
_reflns_number_gt 7472
_reflns_number_total 14876
_reflns_threshold_expression 'I > 2\s(I)'
_cod_data_source_file d2cc05637b2.cif
_cod_data_source_block 10_benzene
_cod_depositor_comments
;
The following automatic conversions were performed:

data item '_exptl_absorpt_correction_type' value 'Multi scan' was
changed to 'multi-scan' in accordance with the
/home/data/users/saulius/crontab/automatic-downloads/rss-feeds/RSC/lib/dictionaries/cif_core.dic
dictionary named 'cif_core.dic' version 2.4.2 last updated on
2011-04-26.

Automatic conversion script
Id: cif_fix_values 7556 2019-12-06 15:28:31Z antanas 
;
_cod_database_code 7131050
_shelx_shelxl_version_number 2017/1
_shelx_space_group_comment
;
The symmetry employed for this shelxl refinement is uniquely defined
by the following loop, which should always be used as a source of
symmetry information in preference to the above space-group names.
They are only intended as comments.
;

loop_
_space_group_symop_operation_xyz
'x, y, z'
'-x, -y, -z'

loop_
_atom_site_label
_atom_site_type_symbol
_atom_site_fract_x
_atom_site_fract_y
_atom_site_fract_z
_atom_site_U_iso_or_equiv
_atom_site_adp_type
_atom_site_occupancy
_atom_site_site_symmetry_order
_atom_site_calc_flag
_atom_site_refinement_flags_posn
_atom_site_refinement_flags_adp
_atom_site_refinement_flags_occupancy
_atom_site_disorder_assembly
_atom_site_disorder_group
S001 S 0.57466(7) 0.41920(4) 0.15148(4) 0.02235(19) Uani 1 1 d . . . . .
S002 S 0.23572(7) 0.31663(4) 0.90345(4) 0.02062(18) Uani 1 1 d . . . . .
S003 S 0.34469(7) 0.35676(4) 0.43352(4) 0.02251(19) Uani 1 1 d . . . . .
S004 S 0.74930(7) 0.55879(4) 0.02212(4) 0.02359(19) Uani 1 1 d . . . . .
S005 S 0.28062(7) 0.32951(4) 0.61526(4) 0.02432(19) Uani 1 1 d . . . . .
F006 F 0.66374(16) 0.85759(10) -0.18948(10) 0.0382(5) Uani 1 1 d . . . . .
F007 F 0.94129(14) 0.37303(10) -0.05559(10) 0.0352(4) Uani 1 1 d . . . . .
F008 F 0.50476(15) 0.35096(10) -0.04197(10) 0.0401(5) Uani 1 1 d . . . . .
F009 F 0.77297(16) 0.26402(10) -0.21799(9) 0.0396(5) Uani 1 1 d . . . . .
F00A F 0.53917(16) 0.28551(10) -0.15381(10) 0.0430(5) Uani 1 1 d . . . . .
F00B F 0.22167(15) 0.23796(10) 0.33671(10) 0.0412(5) Uani 1 1 d . . . . .
F00C F 1.07226(15) 0.74133(11) -0.13864(10) 0.0431(5) Uani 1 1 d . . . . .
F00D F 0.50709(16) 0.18693(11) 0.75888(11) 0.0465(5) Uani 1 1 d . . . . .
F00E F 0.97343(16) 0.30568(11) -0.16741(11) 0.0454(5) Uani 1 1 d . . . . .
F00F F 0.75286(17) 0.97710(10) -0.34112(10) 0.0512(5) Uani 1 1 d . . . . .
F00G F 0.62463(16) 0.20928(10) 0.42408(11) 0.0490(5) Uani 1 1 d . . . . .
F00H F 1.00127(17) 0.97966(10) -0.39171(10) 0.0544(6) Uani 1 1 d . . . . .
F00I F 0.07495(18) 0.14288(11) 0.78975(11) 0.0522(5) Uani 1 1 d . . . . .
F00J F 0.45474(16) 0.59975(10) 0.47432(12) 0.0526(6) Uani 1 1 d . . . . .
F00K F 0.04858(16) 0.57894(10) 0.41699(12) 0.0576(6) Uani 1 1 d . . . . .
F00L F 0.41822(17) 0.77026(10) 0.42116(11) 0.0558(6) Uani 1 1 d . . . . .
F00M F 1.15938(16) 0.85967(11) -0.29102(10) 0.0507(5) Uani 1 1 d . . . . .
F00N F 0.19369(18) 0.84448(10) 0.36863(12) 0.0632(6) Uani 1 1 d . . . . .
F00O F 0.15843(18) 0.08959(11) 0.46819(11) 0.0626(6) Uani 1 1 d . . . . .
F00P F 0.5607(2) 0.05948(11) 0.55672(12) 0.0730(7) Uani 1 1 d . . . . .
F00Q F 0.3279(2) -0.00063(11) 0.57922(11) 0.0739(7) Uani 1 1 d . . . . .
F00R F 0.3632(2) -0.05360(11) 0.74909(12) 0.0827(8) Uani 1 1 d . . . . .
F00S F 0.5550(2) 0.04179(12) 0.74249(13) 0.0748(7) Uani 1 1 d . . . . .
F00T F 0.00973(19) 0.74791(11) 0.36869(14) 0.0794(7) Uani 1 1 d . . . . .
F00U F 0.1221(2) -0.00051(12) 0.76960(12) 0.0813(8) Uani 1 1 d . . . . .
C00V C 0.8180(2) 0.72847(16) -0.07440(15) 0.0170(7) Uani 1 1 d . . . . .
C00W C 0.7006(2) 0.41148(16) 0.00811(15) 0.0162(6) Uani 1 1 d . . . . .
C00X C 0.2776(2) 0.49035(16) 0.47669(16) 0.0173(7) Uani 1 1 d . . . . .
C00Y C 0.8643(3) 0.79567(16) -0.15936(16) 0.0170(7) Uani 1 1 d . . . . .
C00Z C 0.4536(2) 0.31688(16) 0.30878(16) 0.0187(7) Uani 1 1 d . . . . .
C010 C 0.2532(3) 0.58485(16) 0.44664(15) 0.0168(7) Uani 1 1 d . . . . .
C011 C 0.7565(3) 0.29515(16) -0.16066(17) 0.0240(7) Uani 1 1 d . . . . .
C012 C 0.7225(3) 0.36439(15) -0.04502(15) 0.0160(7) Uani 1 1 d . . . . .
C013 C 0.2439(2) 0.23538(16) 0.87135(16) 0.0179(7) Uani 1 1 d . . . . .
C014 C 0.6222(3) 0.34003(17) -0.07105(16) 0.0230(7) Uani 1 1 d . . . . .
C015 C 0.7978(2) 0.75383(16) -0.00945(15) 0.0179(7) Uani 1 1 d . . . . .
C016 C 0.7984(2) 0.64798(16) -0.07000(15) 0.0171(7) Uani 1 1 d . . . . .
C017 C 0.3222(2) 0.46342(16) 0.41456(16) 0.0192(7) Uani 1 1 d . . . . .
C018 C 0.7769(2) 0.54552(16) -0.11694(16) 0.0234(7) Uani 1 1 d . . . . .
H018 H 0.778525 0.524219 -0.156495 0.028 Uiso 1 1 calc R U . . .
C019 C 0.4250(3) 0.22864(16) 0.37656(16) 0.0192(7) Uani 1 1 d . . . . .
C01A C 0.6404(2) 0.36857(16) 0.08953(16) 0.0169(7) Uani 1 1 d . . . . .
C01B C 0.2637(2) 0.24896(16) 0.78684(16) 0.0190(7) Uani 1 1 d . . . . .
C01C C 0.8583(3) 0.31719(17) -0.13551(17) 0.0240(7) Uani 1 1 d . . . . .
C01D C 0.1996(3) 0.16240(16) 1.01711(16) 0.0236(7) Uani 1 1 d . . . . .
H01D H 0.181607 0.115117 1.068394 0.028 Uiso 1 1 calc R U . . .
C01E C 0.9901(3) 0.79882(17) -0.18787(17) 0.0248(7) Uani 1 1 d . . . . .
C01F C 0.2622(2) 0.44086(15) 0.56408(16) 0.0178(7) Uani 1 1 d . . . . .
C01G C 0.2887(3) 0.17002(16) 0.77352(15) 0.0213(7) Uani 1 1 d . . . . .
C01H C 0.7398(2) 0.49679(16) -0.03132(15) 0.0174(7) Uani 1 1 d . . . . .
C01I C 0.6391(3) 0.30569(17) -0.12816(17) 0.0245(7) Uani 1 1 d . . . . .
C01J C 0.5532(3) 0.25629(16) 0.21173(16) 0.0243(7) Uani 1 1 d . . . . .
H01J H 0.533810 0.199736 0.247201 0.029 Uiso 1 1 calc R U . . .
C01K C 0.8104(2) 0.62697(16) -0.13792(16) 0.0227(7) Uani 1 1 d . . . . .
H01K H 0.838790 0.665061 -0.192500 0.027 Uiso 1 1 calc R U . . .
C01L C 0.5191(2) 0.32302(15) 0.23403(16) 0.0183(7) Uani 1 1 d . . . . .
C01M C 0.6172(3) 0.28067(16) 0.13391(16) 0.0237(7) Uani 1 1 d . . . . .
H01M H 0.643482 0.242136 0.111952 0.028 Uiso 1 1 calc R U . . .
C01N C 0.2258(3) 0.15678(16) 0.94266(16) 0.0241(7) Uani 1 1 d . . . . .
H01N H 0.231260 0.104915 0.939538 0.029 Uiso 1 1 calc R U . . .
C01O C 0.7872(3) 0.85708(17) -0.21300(17) 0.0227(7) Uani 1 1 d . . . . .
C01P C 0.8394(3) 0.35106(16) -0.07808(17) 0.0220(7) Uani 1 1 d . . . . .
C01Q C 0.1416(3) 0.62455(18) 0.41928(18) 0.0285(8) Uani 1 1 d . . . . .
C01R C 0.2603(3) 0.32713(17) 0.71525(16) 0.0221(7) Uani 1 1 d . . . . .
C01S C 0.4128(2) 0.38360(17) 0.33075(15) 0.0202(7) Uani 1 1 d . . . . .
C01T C 0.3444(3) 0.63634(18) 0.44655(17) 0.0251(7) Uani 1 1 d . . . . .
C01U C 0.5089(3) 0.18061(18) 0.43335(18) 0.0295(8) Uani 1 1 d . . . . .
C01V C 0.4140(3) 0.47325(16) 0.28482(17) 0.0289(8) Uani 1 1 d . . . . .
H01V H 0.445605 0.501080 0.228582 0.035 Uiso 1 1 calc R U . . .
C01W C 0.3642(3) 0.51551(17) 0.33073(16) 0.0279(8) Uani 1 1 d . . . . .
H01W H 0.358793 0.574832 0.307732 0.033 Uiso 1 1 calc R U . . .
C01X C 0.2373(3) 0.47202(17) 0.62448(17) 0.0318(8) Uani 1 1 d . . . . .
H01X H 0.221572 0.529673 0.610166 0.038 Uiso 1 1 calc R U . . .
C01Y C 0.4099(3) 0.14226(18) 0.76066(17) 0.0301(8) Uani 1 1 d . . . . .
C01Z C 0.3077(3) 0.19514(17) 0.38993(17) 0.0249(7) Uani 1 1 d . . . . .
C020 C 0.3254(3) 0.72325(19) 0.41999(18) 0.0311(8) Uani 1 1 d . . . . .
C021 C 0.9575(3) 0.91952(18) -0.31650(18) 0.0309(8) Uani 1 1 d . . . . .
C022 C 0.8329(3) 0.91887(18) -0.29059(18) 0.0300(8) Uani 1 1 d . . . . .
C023 C 0.2380(3) 0.41107(17) 0.70644(17) 0.0350(9) Uani 1 1 d . . . . .
H023 H 0.224882 0.423999 0.752158 0.042 Uiso 1 1 calc R U . . .
C024 C 1.0365(3) 0.8589(2) -0.26550(19) 0.0311(8) Uani 1 1 d . . . . .
C025 C 0.1207(3) 0.7111(2) 0.39325(19) 0.0389(9) Uani 1 1 d . . . . .
C026 C 0.2133(3) 0.76010(19) 0.39365(19) 0.0365(9) Uani 1 1 d . . . . .
C027 C 0.1944(3) 0.1206(2) 0.77528(17) 0.0340(8) Uani 1 1 d . . . . .
C028 C 0.2743(3) 0.1190(2) 0.4576(2) 0.0376(9) Uani 1 1 d . . . . .
C029 C 0.3600(4) 0.07396(19) 0.51284(19) 0.0446(10) Uani 1 1 d . . . . .
C02A C 0.4773(3) 0.10392(19) 0.50182(19) 0.0409(9) Uani 1 1 d . . . . .
C02B C 0.3403(4) 0.0206(2) 0.75424(19) 0.0499(11) Uani 1 1 d . . . . .
C02C C 0.2181(4) 0.0463(2) 0.7651(2) 0.0477(10) Uani 1 1 d . . . . .
C02D C 0.4361(4) 0.0684(2) 0.75163(19) 0.0427(9) Uani 1 1 d . . . . .
C02E C 0.6445(3) 0.10888(13) 1.03721(16) 0.0668(12) Uani 1 1 d G . . . .
H02E H 0.587045 0.120929 1.074191 0.080 Uiso 1 1 calc R U . . .
C02F C 0.6026(2) 0.08772(13) 0.9782(2) 0.0637(12) Uani 1 1 d G . . . .
H02F H 0.517209 0.085609 0.975624 0.076 Uiso 1 1 calc R U . . .
C02G C 0.6885(4) 0.06970(13) 0.92289(15) 0.0619(12) Uani 1 1 d G . . . .
H02G H 0.660473 0.055546 0.883376 0.074 Uiso 1 1 calc R U . . .
C02H C 0.8161(3) 0.07285(13) 0.92667(17) 0.0650(12) Uani 1 1 d G . . . .
H02H H 0.873572 0.060802 0.889696 0.078 Uiso 1 1 calc R U . . .
C02I C 0.8580(2) 0.09401(14) 0.9857(2) 0.0714(14) Uani 1 1 d G . . . .
H02I H 0.943410 0.096121 0.988263 0.086 Uiso 1 1 calc R U . . .
C02J C 0.7722(4) 0.11203(13) 1.04100(16) 0.0695(14) Uani 1 1 d G U . . .
H02J H 0.800148 0.126184 1.080511 0.083 Uiso 1 1 calc R U . . .
C185 C 0.9843(3) 0.45087(14) 0.2683(2) 0.0744(14) Uani 1 1 d G . . . .
H185 H 1.009272 0.505971 0.231695 0.089 Uiso 1 1 calc R U . . .
C186 C 0.8976(3) 0.4118(2) 0.24580(14) 0.0676(12) Uani 1 1 d G . . . .
H186 H 0.864634 0.440745 0.194087 0.081 Uiso 1 1 calc R U . . .
C187 C 0.8602(2) 0.3294(2) 0.3006(2) 0.0719(13) Uani 1 1 d G . . . .
H187 H 0.802245 0.303294 0.285493 0.086 Uiso 1 1 calc R U . . .
C188 C 0.9095(3) 0.28617(14) 0.3779(2) 0.0767(14) Uani 1 1 d G . . . .
H188 H 0.884495 0.231070 0.414507 0.092 Uiso 1 1 calc R U . . .
C189 C 0.9962(3) 0.3252(3) 0.40040(15) 0.0786(14) Uani 1 1 d G U . . .
H189 H 1.029133 0.296295 0.452116 0.094 Uiso 1 1 calc R U . . .
C190 C 1.0335(2) 0.4076(3) 0.3456(3) 0.0814(15) Uani 1 1 d G . . . .
H190 H 1.091523 0.433745 0.360711 0.098 Uiso 1 1 calc R U . . .

loop_
_atom_site_aniso_label
_atom_site_aniso_U_11
_atom_site_aniso_U_22
_atom_site_aniso_U_33
_atom_site_aniso_U_23
_atom_site_aniso_U_13
_atom_site_aniso_U_12
S001 0.0341(5) 0.0149(4) 0.0170(4) -0.0082(3) 0.0087(3) -0.0046(4)
S002 0.0325(5) 0.0156(4) 0.0141(4) -0.0075(3) 0.0023(3) -0.0040(3)
S003 0.0340(5) 0.0173(4) 0.0159(4) -0.0077(3) 0.0028(3) -0.0042(4)
S004 0.0401(5) 0.0166(4) 0.0146(4) -0.0078(3) 0.0048(4) -0.0087(4)
S005 0.0404(5) 0.0169(4) 0.0145(4) -0.0061(3) 0.0005(4) -0.0044(4)
F006 0.0340(12) 0.0355(11) 0.0345(11) -0.0080(8) 0.0009(9) 0.0047(9)
F007 0.0244(11) 0.0509(11) 0.0439(11) -0.0336(9) -0.0001(9) -0.0020(9)
F008 0.0249(11) 0.0591(12) 0.0559(12) -0.0435(10) 0.0004(9) -0.0039(9)
F009 0.0605(14) 0.0399(11) 0.0303(10) -0.0272(9) -0.0001(9) -0.0006(9)
F00A 0.0418(12) 0.0542(12) 0.0532(12) -0.0388(10) -0.0132(10) -0.0060(10)
F00B 0.0362(12) 0.0427(11) 0.0399(11) -0.0125(9) -0.0031(10) -0.0103(9)
F00C 0.0275(11) 0.0537(12) 0.0355(11) -0.0085(9) -0.0029(9) -0.0002(9)
F00D 0.0379(13) 0.0495(12) 0.0612(13) -0.0338(10) -0.0026(10) 0.0037(10)
F00E 0.0340(13) 0.0642(13) 0.0542(12) -0.0447(10) 0.0114(10) -0.0006(10)
F00F 0.0676(15) 0.0328(11) 0.0322(11) 0.0028(9) -0.0053(10) 0.0101(10)
F00G 0.0379(13) 0.0427(12) 0.0559(13) -0.0102(10) -0.0145(10) 0.0000(10)
F00H 0.0768(15) 0.0410(11) 0.0263(11) 0.0006(9) 0.0193(10) -0.0293(11)
F00I 0.0484(14) 0.0522(13) 0.0584(13) -0.0233(10) -0.0055(11) -0.0202(11)
F00J 0.0317(12) 0.0338(11) 0.0915(16) -0.0224(10) -0.0226(11) -0.0029(9)
F00K 0.0351(13) 0.0365(11) 0.0924(16) -0.0149(11) -0.0302(11) -0.0011(10)
F00L 0.0675(15) 0.0317(11) 0.0745(14) -0.0258(10) -0.0091(11) -0.0185(10)
F00M 0.0358(13) 0.0618(13) 0.0474(12) -0.0195(10) 0.0169(10) -0.0223(10)
F00N 0.0830(16) 0.0195(11) 0.0786(15) -0.0160(10) -0.0052(12) 0.0078(10)
F00O 0.0696(16) 0.0646(14) 0.0456(13) -0.0159(10) 0.0182(11) -0.0453(12)
F00P 0.1024(18) 0.0390(12) 0.0591(14) 0.0017(11) -0.0413(14) 0.0079(12)
F00Q 0.128(2) 0.0373(12) 0.0315(12) 0.0104(10) 0.0023(12) -0.0366(13)
F00R 0.177(2) 0.0265(12) 0.0582(14) -0.0308(10) -0.0215(14) 0.0128(13)
F00S 0.0920(19) 0.0576(15) 0.0811(17) -0.0429(12) -0.0062(14) 0.0373(13)
F00T 0.0518(15) 0.0405(13) 0.122(2) -0.0119(12) -0.0326(14) 0.0214(11)
F00U 0.130(2) 0.0503(13) 0.0768(16) -0.0304(12) -0.0232(14) -0.0428(14)
C00V 0.0174(18) 0.0175(16) 0.0138(15) -0.0053(13) 0.0028(13) -0.0031(13)
C00W 0.0180(18) 0.0164(16) 0.0163(16) -0.0093(13) -0.0021(13) 0.0007(13)
C00X 0.0182(18) 0.0156(16) 0.0188(16) -0.0082(13) -0.0015(13) -0.0011(13)
C00Y 0.0237(19) 0.0162(16) 0.0165(16) -0.0118(13) 0.0012(14) -0.0062(14)
C00Z 0.0240(19) 0.0156(16) 0.0150(16) -0.0053(13) -0.0002(13) -0.0023(14)
C010 0.0209(18) 0.0168(16) 0.0111(15) -0.0056(12) 0.0017(13) -0.0006(14)
C011 0.040(2) 0.0170(17) 0.0168(16) -0.0106(13) 0.0019(15) 0.0000(15)
C012 0.0202(19) 0.0113(15) 0.0150(15) -0.0046(12) 0.0004(13) -0.0024(13)
C013 0.0215(18) 0.0147(16) 0.0187(16) -0.0090(13) 0.0023(13) -0.0028(13)
C014 0.027(2) 0.0234(17) 0.0195(17) -0.0117(14) 0.0047(15) -0.0016(15)
C015 0.0220(18) 0.0185(16) 0.0110(15) -0.0043(13) 0.0022(13) -0.0075(13)
C016 0.0204(18) 0.0158(16) 0.0124(15) -0.0048(12) 0.0022(13) -0.0004(13)
C017 0.0239(19) 0.0159(16) 0.0185(16) -0.0082(13) -0.0043(13) 0.0019(13)
C018 0.033(2) 0.0235(17) 0.0181(16) -0.0132(14) -0.0019(14) -0.0027(15)
C019 0.027(2) 0.0159(16) 0.0140(16) -0.0074(13) 0.0062(14) -0.0030(14)
C01A 0.0217(18) 0.0170(16) 0.0166(15) -0.0118(13) 0.0000(13) -0.0017(13)
C01B 0.0227(19) 0.0166(16) 0.0168(16) -0.0069(13) 0.0016(13) -0.0035(13)
C01C 0.023(2) 0.0234(17) 0.0243(18) -0.0119(14) 0.0072(15) -0.0008(15)
C01D 0.040(2) 0.0155(16) 0.0140(16) -0.0053(13) 0.0008(14) -0.0056(15)
C01E 0.027(2) 0.0214(17) 0.0211(17) -0.0046(14) -0.0014(15) -0.0061(15)
C01F 0.0216(18) 0.0132(15) 0.0189(16) -0.0081(13) 0.0006(13) 0.0006(13)
C01G 0.039(2) 0.0151(16) 0.0090(15) -0.0052(13) 0.0002(14) -0.0033(16)
C01H 0.0211(18) 0.0191(16) 0.0160(16) -0.0115(13) -0.0008(13) -0.0007(13)
C01I 0.032(2) 0.0193(17) 0.0235(17) -0.0083(14) -0.0075(16) -0.0060(15)
C01J 0.034(2) 0.0136(16) 0.0204(17) -0.0040(13) 0.0051(14) -0.0077(14)
C01K 0.033(2) 0.0183(16) 0.0122(15) -0.0036(13) 0.0065(13) -0.0067(14)
C01L 0.0244(19) 0.0113(15) 0.0172(16) -0.0045(13) -0.0001(13) -0.0028(13)
C01M 0.035(2) 0.0167(16) 0.0206(17) -0.0112(14) 0.0042(15) -0.0015(14)
C01N 0.040(2) 0.0130(16) 0.0221(17) -0.0096(14) -0.0035(15) -0.0020(14)
C01O 0.025(2) 0.0234(18) 0.0203(17) -0.0111(14) 0.0055(15) -0.0074(15)
C01P 0.024(2) 0.0205(17) 0.0229(17) -0.0105(14) -0.0014(15) -0.0055(14)
C01Q 0.024(2) 0.0245(18) 0.0319(19) -0.0070(15) -0.0041(15) -0.0032(16)
C01R 0.030(2) 0.0223(17) 0.0144(16) -0.0097(14) 0.0007(14) 0.0009(14)
C01S 0.0238(19) 0.0215(17) 0.0135(15) -0.0068(13) 0.0031(13) -0.0034(14)
C01T 0.024(2) 0.0241(18) 0.0265(18) -0.0106(15) -0.0046(15) 0.0030(15)
C01U 0.034(2) 0.0239(18) 0.0315(19) -0.0136(16) -0.0007(17) -0.0041(16)
C01V 0.052(2) 0.0155(17) 0.0125(16) -0.0030(13) 0.0078(15) 0.0008(15)
C01W 0.050(2) 0.0117(16) 0.0149(17) -0.0019(13) 0.0053(15) 0.0010(15)
C01X 0.060(2) 0.0154(17) 0.0203(18) -0.0108(14) 0.0005(16) 0.0083(16)
C01Y 0.046(2) 0.0238(19) 0.0227(18) -0.0130(15) -0.0026(16) 0.0030(18)
C01Z 0.038(2) 0.0218(17) 0.0136(16) -0.0075(14) 0.0014(15) -0.0030(16)
C020 0.039(2) 0.0226(19) 0.0337(19) -0.0132(15) -0.0012(17) -0.0096(17)
C021 0.048(3) 0.0248(19) 0.0175(18) -0.0076(15) 0.0113(17) -0.0189(18)
C022 0.044(2) 0.0187(17) 0.0208(18) -0.0029(15) -0.0046(17) -0.0013(17)
C023 0.074(3) 0.0188(18) 0.0118(17) -0.0099(14) 0.0058(16) 0.0045(17)
C024 0.027(2) 0.039(2) 0.0292(19) -0.0167(17) 0.0087(17) -0.0158(18)
C025 0.030(2) 0.027(2) 0.046(2) -0.0047(17) -0.0099(18) 0.0135(17)
C026 0.053(3) 0.0157(18) 0.036(2) -0.0076(15) -0.0012(18) 0.0034(18)
C027 0.046(2) 0.033(2) 0.0206(18) -0.0094(15) -0.0017(17) -0.0051(19)
C028 0.046(3) 0.037(2) 0.030(2) -0.0150(17) 0.0141(18) -0.0236(19)
C029 0.082(3) 0.026(2) 0.0173(19) -0.0012(16) 0.005(2) -0.019(2)
C02A 0.064(3) 0.0231(19) 0.027(2) -0.0010(16) -0.0153(19) 0.0044(19)
C02B 0.110(4) 0.017(2) 0.026(2) -0.0134(16) -0.009(2) 0.006(2)
C02C 0.090(3) 0.024(2) 0.036(2) -0.0141(17) -0.016(2) -0.018(2)
C02D 0.065(3) 0.026(2) 0.035(2) -0.0148(17) -0.0018(19) 0.016(2)
C02E 0.096(4) 0.030(2) 0.052(3) -0.0015(19) 0.012(2) -0.012(2)
C02F 0.063(3) 0.029(2) 0.082(3) -0.008(2) -0.008(3) -0.009(2)
C02G 0.089(4) 0.027(2) 0.061(3) -0.008(2) -0.024(3) -0.001(2)
C02H 0.080(4) 0.021(2) 0.069(3) 0.000(2) 0.004(3) -0.001(2)
C02I 0.051(3) 0.034(2) 0.096(4) 0.003(2) -0.016(3) -0.007(2)
C02J 0.095(4) 0.036(2) 0.060(3) 0.002(2) -0.028(3) -0.014(3)
C185 0.042(3) 0.062(3) 0.107(4) -0.035(3) 0.030(3) -0.007(2)
C186 0.059(3) 0.093(4) 0.050(3) -0.036(3) 0.003(2) 0.018(3)
C187 0.054(3) 0.080(3) 0.103(4) -0.059(3) -0.010(3) 0.001(3)
C188 0.047(3) 0.070(3) 0.084(4) -0.014(3) 0.017(2) 0.001(3)
C189 0.045(3) 0.133(5) 0.060(3) -0.050(3) -0.004(2) 0.028(3)
C190 0.034(3) 0.112(4) 0.141(5) -0.097(4) -0.006(3) 0.008(3)

loop_
_atom_type_symbol
_atom_type_description
_atom_type_scat_dispersion_real
_atom_type_scat_dispersion_imag
_atom_type_scat_source
C C 0.0033 0.0016 'International Tables Vol C Tables 4.2.6.8 and 6.1.1.4'
H H 0.0000 0.0000 'International Tables Vol C Tables 4.2.6.8 and 6.1.1.4'
F F 0.0171 0.0103 'International Tables Vol C Tables 4.2.6.8 and 6.1.1.4'
S S 0.1246 0.1234 'International Tables Vol C Tables 4.2.6.8 and 6.1.1.4'

loop_
_geom_angle_atom_site_label_1
_geom_angle_atom_site_label_2
_geom_angle_atom_site_label_3
_geom_angle
_geom_angle_site_symmetry_1
_geom_angle_site_symmetry_3
_geom_angle_publ_flag
C01A S001 C01L 92.89(12) . . ?
C015 S002 C013 93.09(12) 2_666 . ?
C017 S003 C01S 92.88(13) . . ?
C016 S004 C01H 92.85(12) . . ?
C01R S005 C01F 92.80(13) . . ?
C015 C00V C016 128.0(2) . . ?
C015 C00V C00Y 116.1(2) . . ?
C016 C00V C00Y 115.9(2) . . ?
C01A C00W C01H 126.8(2) . . ?
C01A C00W C012 117.8(2) . . ?
C01H C00W C012 115.4(2) . . ?
C01F C00X C017 127.9(2) . . ?
C01F C00X C010 115.6(2) . . ?
C017 C00X C010 116.3(2) . . ?
C01O C00Y C01E 116.2(2) . . ?
C01O C00Y C00V 123.2(3) . . ?
C01E C00Y C00V 120.6(2) . . ?
C01L C00Z C01S 128.1(2) . . ?
C01L C00Z C019 117.1(2) . . ?
C01S C00Z C019 114.8(2) . . ?
C01Q C010 C01T 116.3(3) . . ?
C01Q C010 C00X 123.0(2) . . ?
C01T C010 C00X 120.7(2) . . ?
F009 C011 C01I 120.1(3) . . ?
F009 C011 C01C 120.0(3) . . ?
C01I C011 C01C 119.9(3) . . ?
C01P C012 C014 116.2(3) . . ?
C01P C012 C00W 122.9(2) . . ?
C014 C012 C00W 120.6(3) . . ?
C01N C013 C01B 126.8(2) . . ?
C01N C013 S002 109.0(2) . . ?
C01B C013 S002 124.23(19) . . ?
F008 C014 C01I 118.0(3) . . ?
F008 C014 C012 120.1(2) . . ?
C01I C014 C012 121.9(3) . . ?
C00V C015 C01D 127.3(2) . 2_666 ?
C00V C015 S002 123.8(2) . 2_666 ?
C01D C015 S002 108.90(19) 2_666 2_666 ?
C01K C016 C00V 126.2(2) . . ?
C01K C016 S004 109.22(19) . . ?
C00V C016 S004 124.53(19) . . ?
C01W C017 C00X 126.7(2) . . ?
C01W C017 S003 108.9(2) . . ?
C00X C017 S003 124.2(2) . . ?
C01K C018 C01H 114.8(2) . . ?
C01K C018 H018 122.6 . . ?
C01H C018 H018 122.6 . . ?
C01U C019 C01Z 116.4(2) . . ?
C01U C019 C00Z 122.1(2) . . ?
C01Z C019 C00Z 121.2(2) . . ?
C00W C01A C01M 127.2(2) . . ?
C00W C01A S001 124.17(19) . . ?
C01M C01A S001 108.61(19) . . ?
C01R C01B C013 127.0(2) . . ?
C01R C01B C01G 117.4(2) . . ?
C013 C01B C01G 115.6(2) . . ?
F00E C01C C011 119.3(3) . . ?
F00E C01C C01P 121.5(3) . . ?
C011 C01C C01P 119.2(3) . . ?
C01N C01D C015 114.2(2) . 2_666 ?
C01N C01D H01D 122.9 . . ?
C015 C01D H01D 122.9 2_666 . ?
F00C C01E C024 117.6(3) . . ?
F00C C01E C00Y 119.9(2) . . ?
C024 C01E C00Y 122.5(3) . . ?
C01X C01F C00X 126.0(2) . . ?
C01X C01F S005 109.09(19) . . ?
C00X C01F S005 124.9(2) . . ?
C027 C01G C01Y 116.5(3) . . ?
C027 C01G C01B 122.5(3) . . ?
C01Y C01G C01B 121.0(3) . . ?
C018 C01H C00W 127.2(2) . . ?
C018 C01H S004 108.94(18) . . ?
C00W C01H S004 123.87(19) . . ?
F00A C01I C011 120.0(3) . . ?
F00A C01I C014 120.0(3) . . ?
C011 C01I C014 120.0(3) . . ?
C01M C01J C01L 114.9(2) . . ?
C01M C01J H01J 122.6 . . ?
C01L C01J H01J 122.6 . . ?
C018 C01K C016 114.2(2) . . ?
C018 C01K H01K 122.9 . . ?
C016 C01K H01K 122.9 . . ?
C00Z C01L C01J 127.2(2) . . ?
C00Z C01L S001 124.0(2) . . ?
C01J C01L S001 108.8(2) . . ?
C01J C01M C01A 114.9(2) . . ?
C01J C01M H01M 122.6 . . ?
C01A C01M H01M 122.6 . . ?
C01D C01N C013 114.7(2) . . ?
C01D C01N H01N 122.6 . . ?
C013 C01N H01N 122.6 . . ?
F006 C01O C00Y 119.3(2) . . ?
F006 C01O C022 118.7(3) . . ?
C00Y C01O C022 121.9(3) . . ?
F007 C01P C012 119.6(2) . . ?
F007 C01P C01C 117.7(3) . . ?
C012 C01P C01C 122.8(3) . . ?
F00K C01Q C010 119.8(3) . . ?
F00K C01Q C025 118.2(3) . . ?
C010 C01Q C025 122.0(3) . . ?
C01B C01R C023 131.2(3) . . ?
C01B C01R S005 119.7(2) . . ?
C023 C01R S005 109.13(19) . . ?
C01V C01S C00Z 132.5(2) . . ?
C01V C01S S003 109.1(2) . . ?
C00Z C01S S003 118.40(19) . . ?
F00J C01T C020 119.2(3) . . ?
F00J C01T C010 118.3(2) . . ?
C020 C01T C010 122.5(3) . . ?
F00G C01U C019 119.6(3) . . ?
F00G C01U C02A 118.3(3) . . ?
C019 C01U C02A 122.1(3) . . ?
C01W C01V C01S 113.7(2) . . ?
C01W C01V H01V 123.2 . . ?
C01S C01V H01V 123.2 . . ?
C01V C01W C017 115.4(2) . . ?
C01V C01W H01W 122.3 . . ?
C017 C01W H01W 122.3 . . ?
C023 C01X C01F 114.9(3) . . ?
C023 C01X H01X 122.6 . . ?
C01F C01X H01X 122.6 . . ?
F00D C01Y C02D 117.7(3) . . ?
F00D C01Y C01G 119.8(3) . . ?
C02D C01Y C01G 122.5(3) . . ?
F00B C01Z C028 117.9(3) . . ?
F00B C01Z C019 119.7(2) . . ?
C028 C01Z C019 122.4(3) . . ?
F00L C020 C026 120.8(3) . . ?
F00L C020 C01T 119.8(3) . . ?
C026 C020 C01T 119.4(3) . . ?
F00H C021 C024 120.6(3) . . ?
F00H C021 C022 119.8(3) . . ?
C024 C021 C022 119.6(3) . . ?
F00F C022 C021 120.5(3) . . ?
F00F C022 C01O 119.4(3) . . ?
C021 C022 C01O 120.1(3) . . ?
C01X C023 C01R 114.0(3) . . ?
C01X C023 H023 123.0 . . ?
C01R C023 H023 123.0 . . ?
F00M C024 C021 119.6(3) . . ?
F00M C024 C01E 120.7(3) . . ?
C021 C024 C01E 119.6(3) . . ?
F00T C025 C026 119.2(3) . . ?
F00T C025 C01Q 120.7(3) . . ?
C026 C025 C01Q 120.1(3) . . ?
F00N C026 C020 119.7(3) . . ?
F00N C026 C025 120.5(3) . . ?
C020 C026 C025 119.7(3) . . ?
F00I C027 C01G 119.3(3) . . ?
F00I C027 C02C 118.3(3) . . ?
C01G C027 C02C 122.3(3) . . ?
F00O C028 C029 120.8(3) . . ?
F00O C028 C01Z 120.0(3) . . ?
C029 C028 C01Z 119.2(3) . . ?
F00Q C029 C028 119.5(3) . . ?
F00Q C029 C02A 119.9(3) . . ?
C028 C029 C02A 120.6(3) . . ?
F00P C02A C029 120.2(3) . . ?
F00P C02A C01U 120.5(3) . . ?
C029 C02A C01U 119.3(3) . . ?
F00R C02B C02D 120.8(4) . . ?
F00R C02B C02C 118.8(4) . . ?
C02D C02B C02C 120.3(3) . . ?
F00U C02C C02B 121.5(3) . . ?
F00U C02C C027 119.5(4) . . ?
C02B C02C C027 118.9(3) . . ?
F00S C02D C02B 119.7(3) . . ?
F00S C02D C01Y 120.7(3) . . ?
C02B C02D C01Y 119.5(4) . . ?
C02F C02E C02J 120.0 . . ?
C02F C02E H02E 120.0 . . ?
C02J C02E H02E 120.0 . . ?
C02G C02F C02E 120.0 . . ?
C02G C02F H02F 120.0 . . ?
C02E C02F H02F 120.0 . . ?
C02F C02G C02H 120.0 . . ?
C02F C02G H02G 120.0 . . ?
C02H C02G H02G 120.0 . . ?
C02G C02H C02I 120.0 . . ?
C02G C02H H02H 120.0 . . ?
C02I C02H H02H 120.0 . . ?
C02J C02I C02H 120.0 . . ?
C02J C02I H02I 120.0 . . ?
C02H C02I H02I 120.0 . . ?
C02I C02J C02E 120.0 . . ?
C02I C02J H02J 120.0 . . ?
C02E C02J H02J 120.0 . . ?
C186 C185 C190 120.0 . . ?
C186 C185 H185 120.0 . . ?
C190 C185 H185 120.0 . . ?
C187 C186 C185 120.0 . . ?
C187 C186 H186 120.0 . . ?
C185 C186 H186 120.0 . . ?
C186 C187 C188 120.0 . . ?
C186 C187 H187 120.0 . . ?
C188 C187 H187 120.0 . . ?
C187 C188 C189 120.0 . . ?
C187 C188 H188 120.0 . . ?
C189 C188 H188 120.0 . . ?
C190 C189 C188 120.0 . . ?
C190 C189 H189 120.0 . . ?
C188 C189 H189 120.0 . . ?
C189 C190 C185 120.0 . . ?
C189 C190 H190 120.0 . . ?
C185 C190 H190 120.0 . . ?

loop_
_geom_bond_atom_site_label_1
_geom_bond_atom_site_label_2
_geom_bond_distance
_geom_bond_site_symmetry_2
_geom_bond_publ_flag
S001 C01A 1.757(3) . ?
S001 C01L 1.758(2) . ?
S002 C015 1.745(2) 2_666 ?
S002 C013 1.745(3) . ?
S003 C017 1.743(3) . ?
S003 C01S 1.753(3) . ?
S004 C016 1.745(2) . ?
S004 C01H 1.747(2) . ?
S005 C01R 1.749(3) . ?
S005 C01F 1.750(2) . ?
F006 C01O 1.345(3) . ?
F007 C01P 1.349(3) . ?
F008 C014 1.339(3) . ?
F009 C011 1.344(3) . ?
F00A C01I 1.346(3) . ?
F00B C01Z 1.336(3) . ?
F00C C01E 1.350(3) . ?
F00D C01Y 1.343(3) . ?
F00E C01C 1.338(3) . ?
F00F C022 1.349(3) . ?
F00G C01U 1.343(3) . ?
F00H C021 1.339(3) . ?
F00I C027 1.341(3) . ?
F00J C01T 1.342(3) . ?
F00K C01Q 1.343(3) . ?
F00L C020 1.350(3) . ?
F00M C024 1.345(3) . ?
F00N C026 1.345(3) . ?
F00O C028 1.346(3) . ?
F00P C02A 1.337(3) . ?
F00Q C029 1.348(3) . ?
F00R C02B 1.343(3) . ?
F00S C02D 1.342(4) . ?
F00T C025 1.336(3) . ?
F00U C02C 1.341(3) . ?
C00V C015 1.401(3) . ?
C00V C016 1.406(3) . ?
C00V C00Y 1.498(3) . ?
C00W C01A 1.402(3) . ?
C00W C01H 1.411(3) . ?
C00W C012 1.496(3) . ?
C00X C01F 1.399(3) . ?
C00X C017 1.406(3) . ?
C00X C010 1.505(3) . ?
C00Y C01O 1.375(3) . ?
C00Y C01E 1.384(4) . ?
C00Z C01L 1.392(3) . ?
C00Z C01S 1.411(3) . ?
C00Z C019 1.503(3) . ?
C010 C01Q 1.367(3) . ?
C010 C01T 1.383(3) . ?
C011 C01I 1.359(4) . ?
C011 C01C 1.373(4) . ?
C012 C01P 1.371(4) . ?
C012 C014 1.389(3) . ?
C013 C01N 1.402(3) . ?
C013 C01B 1.406(3) . ?
C014 C01I 1.382(4) . ?
C015 C01D 1.412(3) 2_666 ?
C016 C01K 1.402(3) . ?
C017 C01W 1.398(3) . ?
C018 C01K 1.369(3) . ?
C018 C01H 1.399(3) . ?
C018 H018 0.9300 . ?
C019 C01U 1.374(4) . ?
C019 C01Z 1.383(3) . ?
C01A C01M 1.407(3) . ?
C01B C01R 1.395(3) . ?
C01B C01G 1.501(3) . ?
C01C C01P 1.381(4) . ?
C01D C01N 1.367(3) . ?
C01D H01D 0.9300 . ?
C01E C024 1.373(4) . ?
C01F C01X 1.398(3) . ?
C01G C027 1.373(4) . ?
C01G C01Y 1.384(4) . ?
C01J C01M 1.366(3) . ?
C01J C01L 1.402(3) . ?
C01J H01J 0.9300 . ?
C01K H01K 0.9300 . ?
C01M H01M 0.9300 . ?
C01N H01N 0.9300 . ?
C01O C022 1.381(4) . ?
C01Q C025 1.380(4) . ?
C01R C023 1.409(3) . ?
C01S C01V 1.409(3) . ?
C01T C020 1.382(4) . ?
C01U C02A 1.384(4) . ?
C01V C01W 1.368(4) . ?
C01V H01V 0.9300 . ?
C01W H01W 0.9300 . ?
C01X C023 1.371(3) . ?
C01X H01X 0.9300 . ?
C01Y C02D 1.376(4) . ?
C01Z C028 1.377(4) . ?
C020 C026 1.355(4) . ?
C021 C024 1.362(4) . ?
C021 C022 1.364(4) . ?
C023 H023 0.9300 . ?
C025 C026 1.366(4) . ?
C027 C02C 1.391(4) . ?
C028 C029 1.360(4) . ?
C029 C02A 1.363(4) . ?
C02B C02D 1.361(4) . ?
C02B C02C 1.375(5) . ?
C02E C02F 1.3900 . ?
C02E C02J 1.3900 . ?
C02E H02E 0.9300 . ?
C02F C02G 1.3900 . ?
C02F H02F 0.9300 . ?
C02G C02H 1.3900 . ?
C02G H02G 0.9300 . ?
C02H C02I 1.3900 . ?
C02H H02H 0.9300 . ?
C02I C02J 1.3900 . ?
C02I H02I 0.9300 . ?
C02J H02J 0.9300 . ?
C185 C186 1.3900 . ?
C185 C190 1.3900 . ?
C185 H185 0.9300 . ?
C186 C187 1.3900 . ?
C186 H186 0.9300 . ?
C187 C188 1.3900 . ?
C187 H187 0.9300 . ?
C188 C189 1.3900 . ?
C188 H188 0.9300 . ?
C189 C190 1.3900 . ?
C189 H189 0.9300 . ?
C190 H190 0.9300 . ?
